data_4034339
loop_
_publ_author_name
'Porey, Arka'
'Santra, Surojit'
'Guin, Joyram'

_publ_section_title
;
 Highly Enantioselective Synthesis of Functionalized Glutarimide Using
 Oxidative N-Heterocyclic Carbene Catalysis: A Formal Synthesis of
 (-)-Paroxetine.
;
_journal_issue 9
_journal_name_full 'The Journal of organic chemistry'
_journal_page_first 5313
_journal_page_last 5327
_journal_paper_doi 10.1021/acs.joc.9b00320
_journal_volume 84
_journal_year 2019
_chemical_absolute_configuration ad
_chemical_formula_moiety 'C26 H23 I N2 O3'
_chemical_formula_sum 'C26 H23 I N2 O3'
_chemical_formula_weight 538.36
_space_group_crystal_system monoclinic
_space_group_IT_number 4
_space_group_name_Hall 'P 2yb'
_space_group_name_H-M_alt 'P 1 21 1'
_atom_sites_solution_hydrogens geom
_audit_creation_date 2018-11-08
_audit_creation_method
;
Olex2 1.2
(compiled 2018.05.29 svn.r3508 for OlexSys, GUI svn.r5506)
;
_cell_angle_alpha 90
_cell_angle_beta 90.769(4)
_cell_angle_gamma 90
_cell_formula_units_Z 4
_cell_length_a 5.6020(6)
_cell_length_b 18.4031(18)
_cell_length_c 24.676(3)
_cell_measurement_reflns_used 8664
_cell_measurement_temperature 102(2)
_cell_measurement_theta_max 25.20
_cell_measurement_theta_min 2.48
_cell_volume 2543.7(5)
_computing_molecular_graphics 'Olex2 (Dolomanov et al., 2009)'
_computing_publication_material 'Olex2 (Dolomanov et al., 2009)'
_computing_structure_refinement 'ShelXL (Sheldrick, 2015)'
_diffrn_ambient_temperature 102.19
_diffrn_measured_fraction_theta_full 0.974
_diffrn_measured_fraction_theta_max 0.999
_diffrn_measurement_device_type 'Bruker APEX-II CCD'
_diffrn_measurement_method '\f and \w scans'
_diffrn_radiation_type MoK\a
_diffrn_radiation_wavelength 0.71073
_diffrn_reflns_av_R_equivalents 0.0957
_diffrn_reflns_av_unetI/netI 0.0944
_diffrn_reflns_Laue_measured_fraction_full 0.974
_diffrn_reflns_Laue_measured_fraction_max 0.999
_diffrn_reflns_limit_h_max 6
_diffrn_reflns_limit_h_min -6
_diffrn_reflns_limit_k_max 21
_diffrn_reflns_limit_k_min -21
_diffrn_reflns_limit_l_max 29
_diffrn_reflns_limit_l_min -29
_diffrn_reflns_number 26565
_diffrn_reflns_point_group_measured_fraction_full 0.925
_diffrn_reflns_point_group_measured_fraction_max 0.948
_diffrn_reflns_theta_full 25.242
_diffrn_reflns_theta_max 24.996
_diffrn_reflns_theta_min 2.362
_diffrn_standards_number 0
_exptl_absorpt_coefficient_mu 1.286
_exptl_absorpt_correction_type none
_exptl_crystal_colour colourless
_exptl_crystal_density_diffrn 1.406
_exptl_crystal_description needle
_exptl_crystal_F_000 1080
_refine_diff_density_max 1.296
_refine_diff_density_min -1.102
_refine_diff_density_rms 0.122
_refine_ls_abs_structure_details
;
 Flack x determined using 2438 quotients [(I+)-(I-)]/[(I+)+(I-)]
 (Parsons, Flack and Wagner, Acta Cryst. B69 (2013) 249-259).
;
_refine_ls_abs_structure_Flack 0.08(2)
_refine_ls_extinction_coef 0.0040(13)
_refine_ls_extinction_expression Fc^*^=kFc[1+0.001xFc^2^\l^3^/sin(2\q)]^-1/4^
_refine_ls_extinction_method SHELXL
_refine_ls_goodness_of_fit_ref 1.030
_refine_ls_hydrogen_treatment constr
_refine_ls_matrix_type full
_refine_ls_number_parameters 532
_refine_ls_number_reflns 8515
_refine_ls_number_restraints 1
_refine_ls_restrained_S_all 1.030
_refine_ls_R_factor_all 0.1028
_refine_ls_R_factor_gt 0.0794
_refine_ls_shift/su_max 0.004
_refine_ls_shift/su_mean 0.000
_refine_ls_structure_factor_coef Fsqd
_refine_ls_weighting_details 'w=1/[\s^2^(Fo^2^)+(0.0973P)^2^+11.5065P] where P=(Fo^2^+2Fc^2^)/3'
_refine_ls_weighting_scheme calc
_refine_ls_wR_factor_gt 0.1975
_refine_ls_wR_factor_ref 0.2224
_reflns_Friedel_coverage 0.836
_reflns_Friedel_fraction_full 0.871
_reflns_Friedel_fraction_max 0.894
_reflns_number_gt 6646
_reflns_number_total 8515
_reflns_threshold_expression 'I > 2\s(I)'
_cod_data_source_file jo9b00320_si_002.cif
_cod_data_source_block test9
_cod_database_code 4034339
_shelxl_version_number 2014-3
_shelx_space_group_comment
;
The symmetry employed for this shelxl refinement is uniquely defined
by the following loop, which should always be used as a source of
symmetry information in preference to the above space-group names.
They are only intended as comments.
;
_olex2_refinement_description
;
1. Fixed Uiso
 At 1.2 times of:
  All C(H) groups, All C(H,H) groups, All N(H) groups
 At 1.5 times of:
  All C(H,H,H) groups
2. Uiso/Uaniso restraints and constraints
Uanis(C47) = Uanis(C18)
Uanis(N6) = Uanis(N2)
Uanis(O7) = Uanis(O2)
Uanis(C109) = Uanis(C97)
Uanis(C106) = Uanis(C103)
Uanis(C106) = Uanis(C107)
Uanis(C107) = Uanis(C108)
Uanis(C44) = Uanis(C66)
Uanis(C66) = Uanis(C65)
Uanis(C3) = Uanis(C2)
3. Others
 Sof(I2B)=1-FVAR(1)
 Sof(I2A)=FVAR(1)
4.a Ternary CH refined with riding coordinates:
 C42(H42), C10(H10), C32(H32), C37(H37)
4.b Secondary CH2 refined with riding coordinates:
 C6(H6A,H6B), C33(H33A,H33B)
4.c Aromatic/amide H refined with riding coordinates:
 C3(H3), C5(H5), C2(H2), C16(H16), C11(H11), C15(H15), C13(H13), C23(H23),
 C101(H101), C24(H24), C22(H22), N2(H2A), C27(H27), C31(H31), C30(H30),
 C28(H28), C39(H39), C43(H43), C44(H44), N6(H6), C65(H65), C66(H66), C103(H103),
  C108(H108), C107(H107), C109(H109)
4.d Idealised Me refined as rotating group:
 C17(H17A,H17B,H17C), C25(H25A,H25B,H25C), C67(H67A,H67B,H67C), C110(H11A,H11B,
 H11C)
;
_olex2_submission_special_instructions 'No special instructions were received'

loop_
_space_group_symop_operation_xyz
'x, y, z'
'-x, y+1/2, -z'

loop_
_atom_site_label
_atom_site_type_symbol
_atom_site_fract_x
_atom_site_fract_y
_atom_site_fract_z
_atom_site_U_iso_or_equiv
_atom_site_adp_type
_atom_site_occupancy
_atom_site_site_symmetry_order
_atom_site_calc_flag
_atom_site_refinement_flags_posn
_atom_site_refinement_flags_occupancy
_atom_site_disorder_assembly
_atom_site_disorder_group
I1 I 0.8616(2) 0.32482(8) 0.99347(4) 0.0613(4) Uani 1 1 d . . . .
I2A I 0.7277(5) 0.6429(3) 0.53519(17) 0.0703(17) Uani 0.500(11) 1 d . P A 1
I2B I 0.6508(19) 0.6795(3) 0.52537(17) 0.151(3) Uani 0.500(11) 1 d . P A 2
C3 C 0.736(2) 0.8263(14) 0.6533(6) 0.064(3) Uani 1 1 d . . . .
H3 H 0.6560 0.8709 0.6597 0.077 Uiso 1 1 calc R . . .
C5 C 1.034(3) 0.7407(7) 0.6764(6) 0.051(4) Uani 1 1 d . . . .
H5 H 1.1568 0.7244 0.7003 0.062 Uiso 1 1 calc R . . .
C4 C 0.905(2) 0.8038(7) 0.6888(5) 0.036(3) Uani 1 1 d . . . .
C1 C 0.802(3) 0.7218(12) 0.5979(7) 0.070(6) Uani 1 1 d . . . .
C2 C 0.674(3) 0.7851(12) 0.6065(7) 0.064(3) Uani 1 1 d . . . .
H2 H 0.5513 0.8002 0.5822 0.077 Uiso 1 1 calc R . . .
C42 C 0.972(2) 0.8480(5) 0.7382(4) 0.025(2) Uani 1 1 d . . . .
H42 H 0.8442 0.8852 0.7434 0.030 Uiso 1 1 calc R . . .
N4 N 1.1945(16) 0.9140(5) 0.8280(4) 0.024(2) Uani 1 1 d . . . .
C9 C 1.065(2) 0.8533(6) 0.8383(5) 0.029(3) Uani 1 1 d . . . .
C7 C 1.274(2) 0.9345(6) 0.7765(5) 0.030(3) Uani 1 1 d . . . .
C10 C 0.9958(19) 0.8047(5) 0.7908(5) 0.023(2) Uani 1 1 d . . . .
H10 H 1.1253 0.7679 0.7861 0.028 Uiso 1 1 calc R . . .
C6 C 1.204(2) 0.8876(7) 0.7307(5) 0.030(3) Uani 1 1 d . . . .
H6A H 1.3314 0.8515 0.7247 0.036 Uiso 1 1 calc R . . .
H6B H 1.1902 0.9179 0.6976 0.036 Uiso 1 1 calc R . . .
O1 O 1.3977(18) 0.9902(5) 0.7721(4) 0.046(2) Uani 1 1 d . . . .
C12 C 1.276(2) 0.9567(6) 0.8747(5) 0.028(3) Uani 1 1 d . . . .
C16 C 1.558(3) 0.9766(7) 0.9458(6) 0.042(3) Uani 1 1 d . . . .
H16 H 1.7049 0.9655 0.9638 0.050 Uiso 1 1 calc R . . .
C11 C 1.488(2) 0.9362(7) 0.9009(6) 0.037(3) Uani 1 1 d . . . .
H11 H 1.5807 0.8965 0.8884 0.045 Uiso 1 1 calc R . . .
C15 C 1.420(3) 1.0322(8) 0.9648(6) 0.046(3) Uani 1 1 d . . . .
H15 H 1.4693 1.0576 0.9966 0.055 Uiso 1 1 calc R . . .
C13 C 1.134(2) 1.0143(7) 0.8941(5) 0.032(3) Uani 1 1 d . . . .
H13 H 0.9883 1.0266 0.8763 0.039 Uiso 1 1 calc R . . .
C14 C 1.209(2) 1.0524(7) 0.9389(5) 0.035(3) Uani 1 1 d . . . .
C17 C 1.061(3) 1.1145(9) 0.9589(7) 0.054(4) Uani 1 1 d . . . .
H17A H 0.9233 1.1216 0.9344 0.081 Uiso 1 1 calc GR . . .
H17B H 1.1575 1.1589 0.9598 0.081 Uiso 1 1 calc GR . . .
H17C H 1.0044 1.1037 0.9954 0.081 Uiso 1 1 calc GR . . .
C18 C 0.770(2) 0.7648(8) 0.8068(5) 0.044(2) Uani 1 1 d . . . .
C23 C 0.259(2) 0.6458(8) 0.9053(5) 0.035(3) Uani 1 1 d . . . .
H23 H 0.1213 0.6675 0.9207 0.042 Uiso 1 1 calc R . . .
C19 C 0.615(2) 0.6568(6) 0.8540(5) 0.033(3) Uani 1 1 d . . . .
C101 C 0.637(2) 0.5823(7) 0.8544(5) 0.033(3) Uani 1 1 d . . . .
H101 H 0.7706 0.5611 0.8373 0.040 Uiso 1 1 calc R . . .
C21 C 0.472(3) 0.5368(8) 0.8788(6) 0.045(3) Uani 1 1 d . . . .
C24 C 0.433(2) 0.6909(7) 0.8819(5) 0.034(3) Uani 1 1 d . . . .
H24 H 0.4261 0.7423 0.8851 0.041 Uiso 1 1 calc R . . .
C22 C 0.281(2) 0.5711(8) 0.9065(6) 0.043(3) Uani 1 1 d . . . .
H22 H 0.1689 0.5427 0.9259 0.052 Uiso 1 1 calc R . . .
C25 C 0.506(4) 0.4564(9) 0.8789(8) 0.072(6) Uani 1 1 d . . . .
H25A H 0.3495 0.4324 0.8780 0.108 Uiso 1 1 calc GR . . .
H25B H 0.5933 0.4420 0.9117 0.108 Uiso 1 1 calc GR . . .
H25C H 0.5964 0.4421 0.8469 0.108 Uiso 1 1 calc GR . . .
N2 N 0.795(3) 0.6995(6) 0.8292(6) 0.059(3) Uani 1 1 d . . . .
H2A H 0.9391 0.6805 0.8286 0.071 Uiso 1 1 calc R . . .
O2 O 0.569(2) 0.7925(7) 0.7980(5) 0.066(2) Uani 1 1 d . . . .
C26 C 0.774(3) 0.2781(7) 0.9175(7) 0.052(4) Uani 1 1 d . . . .
C27 C 0.566(3) 0.2376(10) 0.9144(7) 0.058(4) Uani 1 1 d . . . .
H27 H 0.4587 0.2342 0.9439 0.070 Uiso 1 1 calc R . . .
C29 C 0.676(2) 0.2058(7) 0.8208(6) 0.038(3) Uani 1 1 d . . . .
C31 C 0.922(3) 0.2858(8) 0.8764(7) 0.053(4) Uani 1 1 d . . . .
H31 H 1.0584 0.3161 0.8798 0.063 Uiso 1 1 calc R . . .
C30 C 0.875(3) 0.2490(9) 0.8282(7) 0.054(4) Uani 1 1 d . . . .
H30 H 0.9835 0.2538 0.7993 0.064 Uiso 1 1 calc R . . .
C28 C 0.522(3) 0.2015(9) 0.8642(7) 0.048(4) Uani 1 1 d . . . .
H28 H 0.3813 0.1732 0.8603 0.058 Uiso 1 1 calc R . . .
N3 N 0.6435(19) 0.1009(5) 0.6654(5) 0.036(2) Uani 1 1 d . . . .
C32 C 0.619(3) 0.1658(8) 0.7686(6) 0.044(3) Uani 1 1 d . . . .
H32 H 0.4560 0.1439 0.7715 0.053 Uiso 1 1 calc R . . .
C36 C 0.549(3) 0.1709(8) 0.6702(7) 0.045(4) Uani 1 1 d . . . .
C34 C 0.778(2) 0.0664(7) 0.7058(6) 0.041(3) Uani 1 1 d . . . .
C37 C 0.625(3) 0.2133(8) 0.7172(7) 0.054(4) Uani 1 1 d . . . .
H37 H 0.7908 0.2317 0.7117 0.065 Uiso 1 1 calc R . . .
C33 C 0.799(2) 0.1044(7) 0.7592(7) 0.045(3) Uani 1 1 d . . . .
H33A H 0.9617 0.1249 0.7626 0.054 Uiso 1 1 calc R . . .
H33B H 0.7804 0.0679 0.7883 0.054 Uiso 1 1 calc R . . .
C39 C 0.395(2) 0.0160(7) 0.6142(6) 0.042(3) Uani 1 1 d . . . .
H39 H 0.2907 0.0157 0.6442 0.050 Uiso 1 1 calc R . . .
C38 C 0.590(3) 0.0595(7) 0.6156(6) 0.040(3) Uani 1 1 d . . . .
O3 O 1.0066(15) 0.8371(5) 0.8845(3) 0.037(2) Uani 1 1 d . . . .
C43 C 0.981(4) 0.7014(9) 0.6288(7) 0.071(6) Uani 1 1 d . . . .
H43 H 1.0754 0.6605 0.6193 0.086 Uiso 1 1 calc R . . .
O5 O 0.8704(17) 0.0090(5) 0.6966(4) 0.045(2) Uani 1 1 d . . . .
O4 O 0.418(2) 0.1941(6) 0.6342(5) 0.063(3) Uani 1 1 d . . . .
C44 C 0.737(3) 0.0674(8) 0.5725(7) 0.052(2) Uani 1 1 d . . . .
H44 H 0.8701 0.0996 0.5736 0.062 Uiso 1 1 calc R . . .
C47 C 0.454(3) 0.2772(8) 0.7212(5) 0.044(2) Uani 1 1 d . . . .
N6 N 0.550(3) 0.3427(5) 0.7075(6) 0.059(3) Uani 1 1 d . . . .
H6 H 0.7036 0.3323 0.7087 0.071 Uiso 1 1 calc R . . .
C65 C 0.505(3) -0.0222(8) 0.5239(7) 0.052(2) Uani 1 1 d . . . .
H65 H 0.4826 -0.0521 0.4929 0.062 Uiso 1 1 calc R . . .
C66 C 0.683(3) 0.0253(9) 0.5255(7) 0.052(2) Uani 1 1 d . . . .
H66 H 0.7770 0.0315 0.4942 0.062 Uiso 1 1 calc R . . .
C64 C 0.345(2) -0.0287(8) 0.5694(6) 0.046(3) Uani 1 1 d . . . .
C67 C 0.148(4) -0.0824(13) 0.5712(9) 0.084(6) Uani 1 1 d . . . .
H67A H 0.1989 -0.1248 0.5924 0.126 Uiso 1 1 calc GR . . .
H67B H 0.1053 -0.0976 0.5343 0.126 Uiso 1 1 calc GR . . .
H67C H 0.0085 -0.0602 0.5882 0.126 Uiso 1 1 calc GR . . .
C97 C 0.385(5) 0.5298(15) 0.7191(11) 0.112(7) Uani 1 1 d . . . .
C103 C 0.427(9) 0.449(2) 0.7225(15) 0.189(10) Uani 1 1 d . . . .
H103 H 0.3445 0.4228 0.7498 0.226 Uiso 1 1 calc R . . .
O7 O 0.246(2) 0.2658(7) 0.7348(5) 0.066(2) Uani 1 1 d . . . .
C106 C 0.557(9) 0.415(2) 0.6931(15) 0.189(10) Uani 1 1 d . . . .
C108 C 0.616(9) 0.521(2) 0.6421(15) 0.189(10) Uani 1 1 d . . . .
H108 H 0.6378 0.5423 0.6076 0.226 Uiso 1 1 calc R . . .
C107 C 0.690(9) 0.449(2) 0.6453(14) 0.189(10) Uani 1 1 d . . . .
H107 H 0.8014 0.4259 0.6224 0.226 Uiso 1 1 calc R . . .
C110 C 0.168(5) 0.5502(14) 0.7447(10) 0.095(7) Uani 1 1 d . . . .
H11A H 0.2018 0.5878 0.7719 0.142 Uiso 1 1 calc GR . . .
H11B H 0.0987 0.5076 0.7624 0.142 Uiso 1 1 calc GR . . .
H11C H 0.0557 0.5692 0.7175 0.142 Uiso 1 1 calc GR . . .
C109 C 0.498(5) 0.5740(15) 0.6865(10) 0.112(7) Uani 1 1 d . . . .
H109 H 0.5076 0.6255 0.6884 0.134 Uiso 1 1 calc R . . .

loop_
_atom_site_aniso_label
_atom_site_aniso_U_11
_atom_site_aniso_U_22
_atom_site_aniso_U_33
_atom_site_aniso_U_23
_atom_site_aniso_U_13
_atom_site_aniso_U_12
I1 0.0735(7) 0.0497(6) 0.0606(7) -0.0090(5) 0.0023(5) 0.0045(6)
I2A 0.066(2) 0.078(3) 0.067(2) -0.0384(19) -0.0173(12) 0.0080(14)
I2B 0.301(7) 0.067(3) 0.082(2) -0.028(2) -0.098(4) 0.003(4)
C3 0.043(6) 0.113(10) 0.037(6) -0.012(7) -0.004(4) 0.002(7)
C5 0.084(11) 0.029(7) 0.041(8) -0.001(6) -0.018(8) 0.012(7)
C4 0.038(7) 0.040(8) 0.031(7) 0.009(5) 0.004(5) -0.008(5)
C1 0.071(12) 0.098(15) 0.042(10) -0.017(9) -0.007(9) -0.040(11)
C2 0.043(6) 0.113(10) 0.037(6) -0.012(7) -0.004(4) 0.002(7)
C42 0.039(6) 0.012(5) 0.024(6) 0.003(4) 0.004(5) 0.005(4)
N4 0.023(5) 0.026(5) 0.024(5) -0.005(4) 0.001(4) -0.002(4)
C9 0.031(6) 0.027(6) 0.027(6) 0.003(5) 0.001(5) -0.001(5)
C7 0.030(6) 0.025(6) 0.035(7) 0.009(5) 0.010(5) 0.001(5)
C10 0.026(5) 0.014(5) 0.029(6) 0.004(4) 0.003(4) 0.009(4)
C6 0.032(6) 0.030(6) 0.028(6) -0.001(5) 0.002(5) 0.005(5)
O1 0.052(6) 0.034(5) 0.051(6) -0.006(4) 0.007(5) -0.020(5)
C12 0.043(7) 0.020(6) 0.022(6) -0.003(4) 0.010(5) -0.006(5)
C16 0.045(8) 0.032(7) 0.049(8) -0.002(6) -0.007(6) 0.004(6)
C11 0.040(7) 0.032(7) 0.041(8) -0.001(6) -0.005(6) 0.008(5)
C15 0.055(9) 0.039(8) 0.045(8) -0.011(6) -0.005(7) -0.009(7)
C13 0.024(6) 0.034(7) 0.039(7) -0.007(5) -0.004(5) 0.000(5)
C14 0.036(7) 0.031(7) 0.037(7) -0.001(5) 0.008(6) -0.004(5)
C17 0.057(9) 0.047(9) 0.058(10) -0.016(7) 0.014(7) 0.001(7)
C18 0.041(5) 0.061(7) 0.028(5) 0.004(4) 0.003(4) 0.023(5)
C23 0.019(6) 0.056(9) 0.030(7) 0.004(6) 0.003(5) -0.002(6)
C19 0.037(7) 0.028(6) 0.033(7) 0.014(5) 0.012(5) -0.005(5)
C101 0.029(6) 0.026(6) 0.046(8) -0.002(5) 0.016(5) -0.005(5)
C21 0.044(8) 0.038(7) 0.054(9) 0.014(7) 0.007(7) -0.006(6)
C24 0.025(6) 0.034(7) 0.043(8) 0.013(6) 0.007(5) 0.013(5)
C22 0.026(7) 0.048(8) 0.056(9) 0.014(7) -0.005(6) -0.007(6)
C25 0.102(15) 0.041(10) 0.072(13) 0.015(9) 0.020(11) -0.011(10)
N2 0.082(7) 0.018(4) 0.076(7) 0.009(4) -0.021(5) 0.011(4)
O2 0.062(5) 0.083(6) 0.055(5) 0.030(4) 0.013(4) 0.047(4)
C26 0.064(10) 0.022(7) 0.069(11) 0.005(6) 0.018(8) 0.010(6)
C27 0.047(9) 0.064(11) 0.064(11) 0.004(9) 0.013(8) -0.003(8)
C29 0.034(7) 0.035(7) 0.044(8) 0.006(6) -0.003(6) 0.001(5)
C31 0.046(8) 0.043(8) 0.069(11) 0.002(7) -0.005(8) 0.001(7)
C30 0.052(9) 0.054(9) 0.055(10) 0.009(8) 0.005(7) -0.003(7)
C28 0.039(8) 0.044(9) 0.061(10) 0.004(7) 0.005(7) 0.000(6)
N3 0.035(6) 0.023(5) 0.051(7) 0.004(5) 0.001(5) 0.012(4)
C32 0.042(8) 0.041(8) 0.049(9) 0.012(6) -0.006(6) 0.008(6)
C36 0.038(7) 0.031(7) 0.066(10) 0.004(7) 0.001(7) 0.015(6)
C34 0.029(7) 0.028(7) 0.065(10) 0.010(6) 0.001(6) 0.000(5)
C37 0.067(10) 0.030(7) 0.065(10) 0.004(7) 0.006(8) 0.036(7)
C33 0.040(7) 0.024(6) 0.070(10) 0.008(6) -0.017(7) 0.002(5)
C39 0.045(8) 0.025(6) 0.055(9) 0.009(6) -0.005(6) 0.002(6)
C38 0.053(8) 0.024(6) 0.044(8) 0.013(6) 0.012(6) 0.013(6)
O3 0.038(4) 0.037(6) 0.035(5) 0.000(4) 0.005(4) -0.001(4)
C43 0.123(17) 0.048(10) 0.042(9) -0.017(7) -0.018(10) -0.002(10)
O5 0.044(5) 0.035(5) 0.057(6) 0.013(4) 0.006(5) 0.014(4)
O4 0.081(8) 0.046(6) 0.062(7) 0.003(5) -0.012(6) 0.034(6)
C44 0.056(5) 0.039(5) 0.060(6) -0.004(4) 0.015(5) 0.004(4)
C47 0.041(5) 0.061(7) 0.028(5) 0.004(4) 0.003(4) 0.023(5)
N6 0.082(7) 0.018(4) 0.076(7) 0.009(4) -0.021(5) 0.011(4)
C65 0.056(5) 0.039(5) 0.060(6) -0.004(4) 0.015(5) 0.004(4)
C66 0.056(5) 0.039(5) 0.060(6) -0.004(4) 0.015(5) 0.004(4)
C64 0.037(7) 0.045(8) 0.055(9) 0.017(7) 0.006(6) 0.000(6)
C67 0.066(12) 0.104(17) 0.082(15) -0.001(13) -0.005(10) -0.021(12)
C97 0.109(12) 0.125(15) 0.102(13) 0.072(11) 0.039(10) 0.062(11)
C103 0.29(3) 0.167(17) 0.104(12) 0.017(11) 0.022(14) 0.142(18)
O7 0.062(5) 0.083(6) 0.055(5) 0.030(4) 0.013(4) 0.047(4)
C106 0.29(3) 0.167(17) 0.104(12) 0.017(11) 0.022(14) 0.142(18)
C108 0.29(3) 0.167(17) 0.104(12) 0.017(11) 0.022(14) 0.142(18)
C107 0.29(3) 0.167(17) 0.104(12) 0.017(11) 0.022(14) 0.142(18)
C110 0.111(18) 0.088(16) 0.085(16) 0.025(13) -0.002(13) 0.030(14)
C109 0.109(12) 0.125(15) 0.102(13) 0.072(11) 0.039(10) 0.062(11)

loop_
_atom_type_symbol
_atom_type_description
_atom_type_scat_dispersion_real
_atom_type_scat_dispersion_imag
_atom_type_scat_source
C C 0.0033 0.0016 'International Tables Vol C Tables 4.2.6.8 and 6.1.1.4'
H H 0.0000 0.0000 'International Tables Vol C Tables 4.2.6.8 and 6.1.1.4'
I I -0.4742 1.8119 'International Tables Vol C Tables 4.2.6.8 and 6.1.1.4'
N N 0.0061 0.0033 'International Tables Vol C Tables 4.2.6.8 and 6.1.1.4'
O O 0.0106 0.0060 'International Tables Vol C Tables 4.2.6.8 and 6.1.1.4'

loop_
_geom_angle_atom_site_label_1
_geom_angle_atom_site_label_2
_geom_angle_atom_site_label_3
_geom_angle
C4 C3 C2 122(2)
C4 C5 C43 120.5(15)
C3 C4 C5 118.1(15)
C3 C4 C42 121.6(14)
C5 C4 C42 120.1(11)
C2 C1 I2A 125.4(14)
C2 C1 I2B 103.7(14)
C43 C1 I2A 111.4(16)
C43 C1 I2B 133.1(17)
C43 C1 C2 123.1(16)
C1 C2 C3 116.9(16)
C4 C42 C10 115.0(9)
C6 C42 C4 111.5(9)
C6 C42 C10 107.0(10)
C9 N4 C7 124.5(10)
C9 N4 C12 117.2(9)
C7 N4 C12 118.0(9)
N4 C9 C10 118.1(10)
O3 C9 N4 121.5(11)
O3 C9 C10 120.4(10)
N4 C7 C6 116.9(10)
O1 C7 N4 119.0(11)
O1 C7 C6 124.1(11)
C9 C10 C42 111.5(8)
C18 C10 C42 114.1(10)
C18 C10 C9 106.7(9)
C7 C6 C42 114.4(10)
C11 C12 N4 118.2(10)
C11 C12 C13 121.6(11)
C13 C12 N4 120.1(11)
C15 C16 C11 121.2(13)
C16 C11 C12 117.1(12)
C16 C15 C14 121.6(13)
C14 C13 C12 119.4(12)
C15 C14 C17 121.6(13)
C13 C14 C15 119.1(12)
C13 C14 C17 119.3(13)
N2 C18 C10 117.5(12)
O2 C18 C10 120.5(13)
O2 C18 N2 122.0(15)
C22 C23 C24 122.2(12)
C101 C19 C24 120.8(11)
C101 C19 N2 119.4(11)
C24 C19 N2 119.5(11)
C19 C101 C21 123.0(12)
C101 C21 C22 116.6(13)
C101 C21 C25 120.8(14)
C22 C21 C25 122.4(13)
C19 C24 C23 117.0(12)
C23 C22 C21 119.9(12)
C18 N2 C19 127.4(13)
C27 C26 I1 116.9(12)
C31 C26 I1 119.7(13)
C31 C26 C27 123.4(17)
C26 C27 C28 115.6(15)
C30 C29 C28 116.1(14)
C30 C29 C32 123.6(13)
C28 C29 C32 120.3(13)
C26 C31 C30 119.2(16)
C29 C30 C31 122.6(15)
C29 C28 C27 123.1(15)
C36 N3 C38 118.4(11)
C34 N3 C36 124.0(13)
C34 N3 C38 117.6(10)
C29 C32 C37 114.7(12)
C29 C32 C33 110.9(12)
C33 C32 C37 105.7(12)
N3 C36 C37 117.1(12)
O4 C36 N3 119.0(14)
O4 C36 C37 123.9(12)
N3 C34 C33 116.9(11)
O5 C34 N3 119.7(14)
O5 C34 C33 123.4(13)
C36 C37 C32 110.0(13)
C36 C37 C47 106.8(13)
C47 C37 C32 111.4(13)
C34 C33 C32 115.8(12)
C38 C39 C64 121.3(14)
C39 C38 N3 118.8(12)
C39 C38 C44 122.6(15)
C44 C38 N3 118.5(14)
C1 C43 C5 119.3(18)
C38 C44 C66 116.8(15)
N6 C47 C37 114.5(13)
O7 C47 C37 119.0(15)
O7 C47 N6 126.5(14)
C47 N6 C106 158(3)
C66 C65 C64 120.2(16)
C65 C66 C44 122.5(15)
C39 C64 C65 116.2(13)
C39 C64 C67 120.4(14)
C65 C64 C67 123.2(16)
C110 C97 C103 111(3)
C109 C97 C103 125(3)
C109 C97 C110 122(2)
C106 C103 C97 125(4)
N6 C106 C107 128(3)
C103 C106 N6 109(4)
C103 C106 C107 123(4)
C107 C108 C109 132(3)
C108 C107 C106 107(3)
C97 C109 C108 104(3)

loop_
_geom_bond_atom_site_label_1
_geom_bond_atom_site_label_2
_geom_bond_distance
I1 C26 2.115(18)
I2A C1 2.159(18)
I2B C1 2.118(17)
C3 C4 1.35(2)
C3 C2 1.42(2)
C5 C4 1.401(19)
C5 C43 1.41(2)
C4 C42 1.508(17)
C1 C2 1.39(3)
C1 C43 1.31(3)
C42 C10 1.526(15)
C42 C6 1.503(17)
N4 C9 1.359(15)
N4 C7 1.404(15)
N4 C12 1.460(15)
C9 C10 1.521(16)
C9 O3 1.226(14)
C7 C6 1.474(18)
C7 O1 1.241(15)
C10 C18 1.519(19)
C12 C11 1.400(19)
C12 C13 1.410(17)
C16 C11 1.39(2)
C16 C15 1.37(2)
C15 C14 1.38(2)
C13 C14 1.370(18)
C14 C17 1.50(2)
C18 N2 1.331(19)
C18 O2 1.250(16)
C23 C24 1.412(18)
C23 C22 1.38(2)
C19 C101 1.376(17)
C19 C24 1.389(17)
C19 N2 1.422(18)
C101 C21 1.391(18)
C21 C22 1.43(2)
C21 C25 1.49(2)
C26 C27 1.39(2)
C26 C31 1.33(2)
C27 C28 1.42(2)
C29 C30 1.38(2)
C29 C28 1.38(2)
C29 C32 1.51(2)
C31 C30 1.39(2)
N3 C36 1.398(16)
N3 C34 1.395(18)
N3 C38 1.472(18)
C32 C37 1.54(2)
C32 C33 1.533(19)
C36 C37 1.46(2)
C36 O4 1.221(18)
C34 C33 1.49(2)
C34 O5 1.199(16)
C37 C47 1.521(18)
C39 C38 1.35(2)
C39 C64 1.40(2)
C38 C44 1.36(2)
C44 C66 1.42(2)
C47 N6 1.37(2)
C47 O7 1.236(18)
N6 C106 1.37(4)
C65 C66 1.32(2)
C65 C64 1.45(2)
C64 C67 1.48(2)
C97 C103 1.51(4)
C97 C110 1.43(3)
C97 C109 1.31(3)
C103 C106 1.21(4)
C106 C107 1.54(6)
C108 C107 1.38(4)
C108 C109 1.62(4)

loop_
_smtbx_masks_void_nr
_smtbx_masks_void_average_x
_smtbx_masks_void_average_y
_smtbx_masks_void_average_z
_smtbx_masks_void_volume
_smtbx_masks_void_count_electrons
1 -0.242 -0.166 0.431 107.9 44.6
2 -0.313 0.334 0.569 107.9 43.8
3 -0.050 0.391 0.777 8.6 1.2
4 0.050 0.891 0.223 8.6 1.2
